data_2106230
loop_
_publ_author_name
'Ahmed, A.H.M.'
'Dent Glasser, L.S.'

_publ_section_title
;
 Barium Aluminate Hydrates. III. The Crystal Structure of alpha- Ba (Al O
 (O H)2)2
;
_journal_name_full 'Acta Crystallographica B (24,1968-38,1982)'
_journal_page_first 1686
_journal_page_last 1690
_journal_volume 26
_journal_year 1970
_chemical_formula_sum 'Al2 Ba H4 O6'
_chemical_name_systematic 'Ba (Al O (O H)2)2'
_space_group_IT_number 61
_symmetry_space_group_name_Hall '-P 2ac 2ab'
_symmetry_space_group_name_H-M 'P b c a'
_cell_angle_alpha 90
_cell_angle_beta 90
_cell_angle_gamma 90
_cell_formula_units_Z 8
_cell_length_a 12.99
_cell_length_b 12.34
_cell_length_c 7.19
_cell_volume 1152.533
_citation_journal_id_ASTM ACBCAR
_cod_data_source_file Ahmed_ACBCAR_1970_1047.cif
_cod_data_source_block H4Al2Ba1O6
_cod_original_formula_sum 'H4 Al2 Ba1 O6'
_cod_database_code 2106230

loop_
_symmetry_equiv_pos_as_xyz
x,y,z
-x+1/2,-y,z+1/2
x+1/2,-y+1/2,-z
-x,y+1/2,-z+1/2
-x,-y,-z
x-1/2,y,-z-1/2
-x-1/2,y-1/2,z
x,-y-1/2,z-1/2

loop_
_atom_site_label
_atom_site_type_symbol
_atom_site_fract_x
_atom_site_fract_y
_atom_site_fract_z
_atom_site_occupancy
_atom_site_U_iso_or_equiv
Al2 Al+3 0.326 0.15 0.226 1 0.0
O4 O-2 0.0795 0.12 0.493 1 0.0
Ba1 Ba+2 0.0733 0.3433 0.3947 1 0.0
O3 O-2 0.223 0.242 0.18 1 0.0
O5 O-2 0.278 0.053 0.373 1 0.0
O1 O-2 0.429 0.222 0.328 1 0.0
O6 O-2 0.37 0.103 0.017 1 0.0
Al1 Al+3 0.149 0.015 0.387 1 0.0
O2 O-2 0.094 -0.008 0.162 1 0.0
